data_7710120
loop_
_publ_author_name
'Trifonov, Alexander'
'Tolpygin, Aleksei'
'Sachkova, Anastasia'
'Mikhailychev, Alexander'
'Ob&#x2019;edkov, A. M.'
'Glukhova, Tatyana'
'Cherkasov, Anton'
'Fukin, Georgii K.'

_publ_section_title
;
 Sc and Y bis(alkyl) complexes supported by bi- and tridentate amidinate
 ligands. Synthesis, structure and catalytic activity in polymerization of
 isoprene and 1-heptene.
;
_journal_name_full 'Dalton Transactions'
_journal_paper_doi 10.1039/D2DT00866A
_journal_year 2022
_chemical_formula_moiety 'C33 H57 N2 O Sc Si2'
_chemical_formula_sum 'C33 H57 N2 O Sc Si2'
_chemical_formula_weight 598.94
_space_group_crystal_system triclinic
_space_group_IT_number 2
_space_group_name_Hall '-P 1'
_space_group_name_H-M_alt 'P -1'
_atom_sites_solution_hydrogens geom
_atom_sites_solution_primary dual
_atom_sites_solution_secondary difmap
_audit_creation_method SHELXL-2018/3
_audit_update_record
;
2022-02-25 deposited with the CCDC.	2022-04-25 downloaded from the CCDC.
;
_cell_angle_alpha 94.893(3)
_cell_angle_beta 98.012(3)
_cell_angle_gamma 111.928(4)
_cell_formula_units_Z 2
_cell_length_a 11.1928(5)
_cell_length_b 11.3356(5)
_cell_length_c 15.4964(4)
_cell_measurement_reflns_used 8297
_cell_measurement_temperature 150(2)
_cell_measurement_theta_max 28.6000
_cell_measurement_theta_min 3.3080
_cell_volume 1785.79(13)
_computing_cell_refinement 'CrysAlis Pro 1.171.38.46'
_computing_data_collection 'CrysAlis Pro 1.171.38.46'
_computing_data_reduction 'CrysAlis Pro 1.171.38.46'
_computing_structure_refinement 'SHELXL 2018/3'
_computing_structure_solution 'SHELXT 2018/2'
_diffrn_ambient_temperature 150(2)
_diffrn_measured_fraction_theta_full 0.998
_diffrn_measured_fraction_theta_max 0.986
_diffrn_measurement_device_type 'Rigaku OD Xcalibur E (CCD)'
_diffrn_measurement_method '\w scans'
_diffrn_radiation_type MoK\a
_diffrn_radiation_wavelength 0.71073
_diffrn_reflns_av_R_equivalents 0.0295
_diffrn_reflns_av_unetI/netI 0.0283
_diffrn_reflns_Laue_measured_fraction_full 0.998
_diffrn_reflns_Laue_measured_fraction_max 0.986
_diffrn_reflns_limit_h_max 14
_diffrn_reflns_limit_h_min -14
_diffrn_reflns_limit_k_max 14
_diffrn_reflns_limit_k_min -14
_diffrn_reflns_limit_l_max 19
_diffrn_reflns_limit_l_min -19
_diffrn_reflns_number 28484
_diffrn_reflns_point_group_measured_fraction_full 0.998
_diffrn_reflns_point_group_measured_fraction_max 0.986
_diffrn_reflns_theta_full 25.242
_diffrn_reflns_theta_max 27.101
_diffrn_reflns_theta_min 3.035
_diffrn_source 'fine-focus sealed tube'
_exptl_absorpt_coefficient_mu 0.299
_exptl_absorpt_correction_T_max 0.954
_exptl_absorpt_correction_T_min 0.893
_exptl_absorpt_correction_type analytical
_exptl_absorpt_process_details 'CrysAlis Pro 1.171.38.46'
_exptl_crystal_colour yellow
_exptl_crystal_density_diffrn 1.114
_exptl_crystal_description prism
_exptl_crystal_F_000 652
_exptl_crystal_size_max 0.510
_exptl_crystal_size_mid 0.390
_exptl_crystal_size_min 0.190
_refine_diff_density_max 0.372
_refine_diff_density_min -0.345
_refine_diff_density_rms 0.047
_refine_ls_extinction_method none
_refine_ls_goodness_of_fit_ref 1.036
_refine_ls_hydrogen_treatment constr
_refine_ls_matrix_type full
_refine_ls_number_parameters 416
_refine_ls_number_reflns 7773
_refine_ls_number_restraints 14
_refine_ls_restrained_S_all 1.042
_refine_ls_R_factor_all 0.0564
_refine_ls_R_factor_gt 0.0421
_refine_ls_shift/su_max 0.001
_refine_ls_shift/su_mean 0.000
_refine_ls_structure_factor_coef Fsqd
_refine_ls_weighting_details 'w=1/[\s^2^(Fo^2^)+(0.0558P)^2^+0.8233P] where P=(Fo^2^+2Fc^2^)/3'
_refine_ls_weighting_scheme calc
_refine_ls_wR_factor_gt 0.1065
_refine_ls_wR_factor_ref 0.1161
_reflns_Friedel_coverage 0.000
_reflns_number_gt 6304
_reflns_number_total 7773
_reflns_threshold_expression 'I > 2\s(I)'
_cod_data_source_file d2dt00866a2.cif
_cod_data_source_block scamsime3
_cod_database_code 7710120
_shelx_shelxl_version_number 2018/3
_shelx_space_group_comment
;
The symmetry employed for this shelxl refinement is uniquely defined
by the following loop, which should always be used as a source of
symmetry information in preference to the above space-group names.
They are only intended as comments.
;
_shelx_estimated_absorpt_t_min 0.863
_shelx_estimated_absorpt_t_max 0.945

loop_
_space_group_symop_operation_xyz
'x, y, z'
'-x, -y, -z'

loop_
_atom_site_label
_atom_site_type_symbol
_atom_site_fract_x
_atom_site_fract_y
_atom_site_fract_z
_atom_site_U_iso_or_equiv
_atom_site_adp_type
_atom_site_occupancy
_atom_site_site_symmetry_order
_atom_site_calc_flag
_atom_site_refinement_flags_posn
_atom_site_refinement_flags_adp
_atom_site_refinement_flags_occupancy
_atom_site_disorder_assembly
_atom_site_disorder_group
Sc1 Sc 0.67613(3) 0.31906(3) 0.28348(2) 0.02483(10) Uani 1 1 d D . . . .
Si1 Si 0.55339(5) 0.56398(5) 0.33251(3) 0.03047(12) Uani 1 1 d . . . . .
O1 O 0.67161(12) 0.22379(11) 0.40187(8) 0.0310(3) Uani 1 1 d . . . . .
N1 N 0.84547(15) 0.27448(14) 0.26220(9) 0.0303(3) Uani 1 1 d . . . . .
N2 N 0.79715(15) 0.41319(14) 0.19034(9) 0.0294(3) Uani 1 1 d . . . . .
C1 C 0.87875(18) 0.35187(17) 0.20153(11) 0.0298(4) Uani 1 1 d . . . . .
C2 C 0.9877(2) 0.3634(2) 0.14718(12) 0.0388(5) Uani 1 1 d . . . . .
C3 C 1.0926(2) 0.5005(2) 0.16269(15) 0.0494(5) Uani 1 1 d . . . . .
H3A H 1.161087 0.503870 0.128673 0.074 Uiso 1 1 calc R U . . .
H3B H 1.131411 0.525638 0.225531 0.074 Uiso 1 1 calc R U . . .
H3C H 1.052550 0.559774 0.143772 0.074 Uiso 1 1 calc R U . . .
C4 C 1.0585(3) 0.2735(3) 0.16649(15) 0.0536(6) Uani 1 1 d . . . . .
H4A H 0.995200 0.184045 0.152976 0.080 Uiso 1 1 calc R U . . .
H4B H 1.099792 0.292564 0.228884 0.080 Uiso 1 1 calc R U . . .
H4C H 1.125839 0.286458 0.129965 0.080 Uiso 1 1 calc R U . . .
C5 C 0.9242(3) 0.3293(3) 0.04924(13) 0.0557(6) Uani 1 1 d . . . . .
H5A H 0.852573 0.244143 0.038762 0.084 Uiso 1 1 calc R U . . .
H5B H 0.989929 0.328635 0.013739 0.084 Uiso 1 1 calc R U . . .
H5C H 0.889513 0.393473 0.032626 0.084 Uiso 1 1 calc R U . . .
C6 C 0.90510(18) 0.19658(17) 0.30065(11) 0.0296(4) Uani 1 1 d . . . . .
C7 C 1.00271(17) 0.24990(18) 0.37613(11) 0.0311(4) Uani 1 1 d . . . . .
C8 C 1.0524(2) 0.1696(2) 0.41832(13) 0.0453(5) Uani 1 1 d . . . . .
H8A H 1.120191 0.204965 0.468836 0.054 Uiso 1 1 calc R U . . .
C9 C 1.0049(3) 0.0400(2) 0.38794(16) 0.0556(6) Uani 1 1 d . . . . .
H9A H 1.040076 -0.013396 0.417198 0.067 Uiso 1 1 calc R U . . .
C10 C 0.9064(3) -0.0121(2) 0.31517(17) 0.0547(6) Uani 1 1 d . . . . .
H10A H 0.872933 -0.101977 0.295290 0.066 Uiso 1 1 calc R U . . .
C11 C 0.8549(2) 0.06426(19) 0.27009(14) 0.0419(5) Uani 1 1 d . . . . .
C12 C 1.0526(2) 0.3904(2) 0.41022(14) 0.0434(5) Uani 1 1 d . . . . .
H12A H 1.109136 0.408568 0.468097 0.065 Uiso 1 1 calc R U . . .
H12B H 0.978388 0.414779 0.415714 0.065 Uiso 1 1 calc R U . . .
H12C H 1.102869 0.439840 0.369190 0.065 Uiso 1 1 calc R U . . .
C13 C 0.7492(3) 0.0061(2) 0.18961(17) 0.0626(7) Uani 1 1 d . . . . .
H13A H 0.712044 -0.087748 0.186167 0.094 Uiso 1 1 calc R U . . .
H13B H 0.786486 0.029255 0.136893 0.094 Uiso 1 1 calc R U . . .
H13C H 0.680103 0.038696 0.193249 0.094 Uiso 1 1 calc R U . . .
C14 C 0.8037(2) 0.51581(19) 0.14183(12) 0.0348(4) Uani 1 1 d . . . . .
C15 C 0.8825(2) 0.6424(2) 0.17911(13) 0.0390(5) Uani 1 1 d . . . . .
C16 C 0.8766(3) 0.7418(2) 0.13317(17) 0.0544(6) Uani 1 1 d . . . . .
H16A H 0.932030 0.828313 0.156810 0.065 Uiso 1 1 calc R U . . .
C17 C 0.7913(3) 0.7158(3) 0.05407(17) 0.0680(9) Uani 1 1 d . . . . .
H17A H 0.787728 0.784265 0.023872 0.082 Uiso 1 1 calc R U . . .
C18 C 0.7121(3) 0.5916(3) 0.01922(15) 0.0660(9) Uani 1 1 d . . . . .
H18A H 0.653862 0.574785 -0.035347 0.079 Uiso 1 1 calc R U . . .
C19 C 0.7146(2) 0.4892(2) 0.06157(13) 0.0481(6) Uani 1 1 d . . . . .
C20 C 0.9719(2) 0.6776(2) 0.26746(15) 0.0441(5) Uani 1 1 d . . . . .
H20A H 0.971579 0.599171 0.289730 0.066 Uiso 1 1 calc R U . . .
H20B H 0.941333 0.725217 0.308872 0.066 Uiso 1 1 calc R U . . .
H20C H 1.061191 0.731470 0.261326 0.066 Uiso 1 1 calc R U . . .
C21 C 0.6224(3) 0.3563(3) 0.02247(15) 0.0678(8) Uani 1 1 d . . . . .
H21A H 0.589620 0.354526 -0.039870 0.102 Uiso 1 1 calc R U . . .
H21B H 0.548669 0.329117 0.053860 0.102 Uiso 1 1 calc R U . . .
H21C H 0.668128 0.297766 0.027629 0.102 Uiso 1 1 calc R U . . .
C22 C 0.67650(18) 0.49558(17) 0.36025(12) 0.0314(4) Uani 1 1 d . . . . .
H22A H 0.674729 0.478633 0.421782 0.038 Uiso 1 1 calc R U . . .
H22B H 0.762805 0.564942 0.360903 0.038 Uiso 1 1 calc R U . . .
C23 C 0.5981(3) 0.7280(2) 0.39577(16) 0.0528(6) Uani 1 1 d . . . . .
H23A H 0.681217 0.787220 0.383245 0.079 Uiso 1 1 calc R U . . .
H23B H 0.607275 0.722975 0.459027 0.079 Uiso 1 1 calc R U . . .
H23C H 0.529089 0.759311 0.378060 0.079 Uiso 1 1 calc R U . . .
C24 C 0.5275(3) 0.5817(3) 0.21371(14) 0.0534(6) Uani 1 1 d . . . . .
H24A H 0.610530 0.637462 0.198980 0.080 Uiso 1 1 calc R U . . .
H24B H 0.462653 0.620083 0.202099 0.080 Uiso 1 1 calc R U . . .
H24C H 0.495629 0.496988 0.177563 0.080 Uiso 1 1 calc R U . . .
C25 C 0.3935(2) 0.4599(3) 0.3599(2) 0.0654(7) Uani 1 1 d . . . . .
H25A H 0.361183 0.374673 0.324314 0.098 Uiso 1 1 calc R U . . .
H25B H 0.329611 0.499066 0.347235 0.098 Uiso 1 1 calc R U . . .
H25C H 0.405866 0.451270 0.422589 0.098 Uiso 1 1 calc R U . . .
C30 C 0.7201(3) 0.2828(2) 0.49250(14) 0.0609(7) Uani 1 1 d . . . . .
H30A H 0.663224 0.324791 0.512229 0.073 Uiso 1 1 calc R U . . .
H30B H 0.810091 0.348830 0.499372 0.073 Uiso 1 1 calc R U . . .
C31 C 0.7196(3) 0.1798(2) 0.54560(16) 0.0696(8) Uani 1 1 d . . . . .
H31A H 0.645079 0.156297 0.577329 0.084 Uiso 1 1 calc R U . . .
H31B H 0.802203 0.208130 0.589157 0.084 Uiso 1 1 calc R U . . .
C32 C 0.7067(3) 0.0690(2) 0.48093(15) 0.0520(6) Uani 1 1 d . . . . .
H32A H 0.659464 -0.013825 0.500793 0.062 Uiso 1 1 calc R U . . .
H32B H 0.793614 0.073109 0.471048 0.062 Uiso 1 1 calc R U . . .
C33 C 0.6293(2) 0.08588(19) 0.39973(14) 0.0474(5) Uani 1 1 d . . . . .
H33A H 0.647415 0.046277 0.346268 0.057 Uiso 1 1 calc R U . . .
H33B H 0.534238 0.045824 0.400111 0.057 Uiso 1 1 calc R U . . .
Si2 Si 0.35523(12) 0.05031(13) 0.19677(14) 0.0288(4) Uani 0.493(3) 1 d D . P A 1
C26 C 0.5008(4) 0.1934(4) 0.1904(3) 0.0301(9) Uani 0.493(3) 1 d D . P A 1
H26A H 0.463289 0.253454 0.167401 0.036 Uiso 0.493(3) 1 calc R U P A 1
H26B H 0.535860 0.164459 0.141201 0.036 Uiso 0.493(3) 1 calc R U P A 1
C27 C 0.2886(4) 0.0665(4) 0.2989(3) 0.0453(11) Uani 0.493(3) 1 d D . P A 1
H27A H 0.357842 0.085730 0.350648 0.068 Uiso 0.493(3) 1 calc R U P A 1
H27B H 0.215842 -0.014239 0.301456 0.068 Uiso 0.493(3) 1 calc R U P A 1
H27C H 0.257220 0.136387 0.298436 0.068 Uiso 0.493(3) 1 calc R U P A 1
C28 C 0.2206(6) 0.0207(10) 0.1005(4) 0.0434(17) Uani 0.493(3) 1 d D . P A 1
H28A H 0.190224 0.091280 0.104097 0.065 Uiso 0.493(3) 1 calc R U P A 1
H28B H 0.147619 -0.060549 0.101519 0.065 Uiso 0.493(3) 1 calc R U P A 1
H28C H 0.253771 0.015882 0.045553 0.065 Uiso 0.493(3) 1 calc R U P A 1
C29 C 0.3901(9) -0.0990(6) 0.1914(6) 0.0469(18) Uani 0.493(3) 1 d D . P A 1
H29A H 0.450950 -0.094319 0.244832 0.070 Uiso 0.493(3) 1 calc R U P A 1
H29B H 0.429572 -0.106736 0.139643 0.070 Uiso 0.493(3) 1 calc R U P A 1
H29C H 0.308203 -0.174208 0.186820 0.070 Uiso 0.493(3) 1 calc R U P A 1
Si2* Si 0.36335(12) 0.03397(12) 0.15547(14) 0.0311(4) Uani 0.507(3) 1 d D . P A 2
C26* C 0.4657(4) 0.1911(4) 0.2236(3) 0.0312(9) Uani 0.507(3) 1 d D . P A 2
H26C H 0.423407 0.185128 0.276024 0.037 Uiso 0.507(3) 1 calc R U P A 2
H26D H 0.437483 0.250207 0.190731 0.037 Uiso 0.507(3) 1 calc R U P A 2
C27* C 0.4249(4) 0.0113(4) 0.0513(2) 0.0416(10) Uani 0.507(3) 1 d D . P A 2
H27D H 0.518536 0.028560 0.065548 0.062 Uiso 0.507(3) 1 calc R U P A 2
H27E H 0.411659 0.070950 0.012463 0.062 Uiso 0.507(3) 1 calc R U P A 2
H27F H 0.376705 -0.077291 0.021523 0.062 Uiso 0.507(3) 1 calc R U P A 2
C28* C 0.3564(9) -0.1054(7) 0.2146(6) 0.0498(19) Uani 0.507(3) 1 d D . P A 2
H28D H 0.443578 -0.108121 0.225885 0.075 Uiso 0.507(3) 1 calc R U P A 2
H28E H 0.294271 -0.185540 0.178027 0.075 Uiso 0.507(3) 1 calc R U P A 2
H28F H 0.327643 -0.095261 0.270641 0.075 Uiso 0.507(3) 1 calc R U P A 2
C29* C 0.1881(5) 0.0133(10) 0.1212(5) 0.0445(18) Uani 0.507(3) 1 d D . P A 2
H29D H 0.150122 0.020015 0.173735 0.067 Uiso 0.507(3) 1 calc R U P A 2
H29E H 0.138303 -0.071447 0.085660 0.067 Uiso 0.507(3) 1 calc R U P A 2
H29F H 0.184586 0.080399 0.086274 0.067 Uiso 0.507(3) 1 calc R U P A 2

loop_
_atom_site_aniso_label
_atom_site_aniso_U_11
_atom_site_aniso_U_22
_atom_site_aniso_U_33
_atom_site_aniso_U_23
_atom_site_aniso_U_13
_atom_site_aniso_U_12
Sc1 0.02741(17) 0.02414(16) 0.02379(17) 0.00078(12) -0.00018(12) 0.01333(13)
Si1 0.0299(3) 0.0318(3) 0.0363(3) 0.0067(2) 0.0096(2) 0.0178(2)
O1 0.0368(7) 0.0271(6) 0.0275(6) 0.0041(5) 0.0046(5) 0.0112(5)
N1 0.0387(8) 0.0352(8) 0.0270(7) 0.0079(6) 0.0056(6) 0.0253(7)
N2 0.0409(8) 0.0352(8) 0.0225(7) 0.0071(6) 0.0055(6) 0.0260(7)
C1 0.0408(10) 0.0349(9) 0.0206(8) 0.0017(7) 0.0020(7) 0.0244(8)
C2 0.0538(12) 0.0563(12) 0.0282(9) 0.0135(8) 0.0151(8) 0.0418(11)
C3 0.0532(13) 0.0661(15) 0.0509(13) 0.0227(11) 0.0262(11) 0.0391(12)
C4 0.0743(16) 0.0796(17) 0.0443(12) 0.0252(11) 0.0288(11) 0.0621(15)
C5 0.0829(17) 0.0846(18) 0.0289(11) 0.0113(11) 0.0167(11) 0.0626(15)
C6 0.0366(9) 0.0338(9) 0.0262(8) 0.0067(7) 0.0044(7) 0.0225(8)
C7 0.0289(9) 0.0411(10) 0.0271(9) 0.0074(7) 0.0062(7) 0.0169(8)
C8 0.0415(11) 0.0725(15) 0.0322(10) 0.0152(10) 0.0016(8) 0.0339(11)
C9 0.0714(16) 0.0669(16) 0.0537(14) 0.0253(12) 0.0093(12) 0.0527(14)
C10 0.0743(16) 0.0408(12) 0.0621(15) 0.0091(10) 0.0044(12) 0.0399(12)
C11 0.0524(12) 0.0358(10) 0.0419(11) -0.0015(8) -0.0040(9) 0.0281(10)
C12 0.0349(10) 0.0464(12) 0.0389(11) -0.0035(9) 0.0030(8) 0.0080(9)
C13 0.0697(16) 0.0471(13) 0.0638(16) -0.0192(11) -0.0194(13) 0.0317(13)
C14 0.0523(11) 0.0479(11) 0.0270(9) 0.0161(8) 0.0188(8) 0.0388(10)
C15 0.0511(12) 0.0456(11) 0.0421(11) 0.0222(9) 0.0279(9) 0.0332(10)
C16 0.0766(16) 0.0557(14) 0.0676(16) 0.0380(12) 0.0517(14) 0.0476(13)
C17 0.116(2) 0.100(2) 0.0558(15) 0.0567(15) 0.0585(16) 0.094(2)
C18 0.111(2) 0.113(2) 0.0327(11) 0.0321(13) 0.0304(13) 0.098(2)
C19 0.0736(15) 0.0779(16) 0.0252(9) 0.0153(10) 0.0163(10) 0.0618(14)
C20 0.0441(12) 0.0352(10) 0.0559(13) 0.0120(9) 0.0174(10) 0.0150(9)
C21 0.091(2) 0.095(2) 0.0327(12) -0.0124(12) -0.0170(12) 0.0675(18)
C22 0.0312(9) 0.0299(9) 0.0338(9) -0.0009(7) 0.0032(7) 0.0150(8)
C23 0.0758(16) 0.0439(12) 0.0532(13) 0.0044(10) 0.0140(12) 0.0395(12)
C24 0.0647(15) 0.0698(16) 0.0405(12) 0.0082(11) 0.0038(10) 0.0448(13)
C25 0.0360(12) 0.0710(17) 0.097(2) 0.0248(15) 0.0260(13) 0.0226(12)
C30 0.107(2) 0.0365(11) 0.0291(11) 0.0029(9) 0.0169(12) 0.0158(13)
C31 0.115(2) 0.0494(14) 0.0341(12) 0.0063(10) -0.0001(13) 0.0250(15)
C32 0.0666(15) 0.0550(14) 0.0439(12) 0.0179(10) 0.0097(11) 0.0323(12)
C33 0.0706(15) 0.0273(10) 0.0387(11) 0.0048(8) -0.0002(10) 0.0168(10)
Si2 0.0289(6) 0.0258(6) 0.0293(9) 0.0034(6) 0.0053(6) 0.0080(4)
C26 0.032(2) 0.031(2) 0.024(2) 0.0060(17) 0.0050(17) 0.0079(17)
C27 0.052(3) 0.039(2) 0.047(2) 0.0125(19) 0.025(2) 0.014(2)
C28 0.033(3) 0.039(3) 0.051(4) 0.006(3) 0.001(3) 0.009(3)
C29 0.049(5) 0.028(3) 0.058(5) 0.000(2) 0.000(3) 0.014(3)
Si2* 0.0259(5) 0.0269(6) 0.0333(9) 0.0036(6) 0.0015(6) 0.0040(4)
C26* 0.029(2) 0.033(2) 0.026(2) 0.0020(17) 0.0010(17) 0.0069(17)
C27* 0.042(2) 0.039(2) 0.035(2) -0.0027(16) 0.0042(17) 0.0085(18)
C28* 0.047(4) 0.041(3) 0.052(4) 0.014(3) 0.000(3) 0.008(3)
C29* 0.026(3) 0.040(3) 0.057(4) 0.000(3) 0.001(3) 0.005(3)

loop_
_atom_type_symbol
_atom_type_description
_atom_type_scat_dispersion_real
_atom_type_scat_dispersion_imag
_atom_type_scat_source
C C 0.0033 0.0016 'International Tables Vol C Tables 4.2.6.8 and 6.1.1.4'
H H 0.0000 0.0000 'International Tables Vol C Tables 4.2.6.8 and 6.1.1.4'
N N 0.0061 0.0033 'International Tables Vol C Tables 4.2.6.8 and 6.1.1.4'
O O 0.0106 0.0060 'International Tables Vol C Tables 4.2.6.8 and 6.1.1.4'
Si Si 0.0817 0.0704 'International Tables Vol C Tables 4.2.6.8 and 6.1.1.4'
Sc Sc 0.2519 0.3716 'International Tables Vol C Tables 4.2.6.8 and 6.1.1.4'

loop_
_geom_angle_atom_site_label_1
_geom_angle_atom_site_label_2
_geom_angle_atom_site_label_3
_geom_angle
_geom_angle_site_symmetry_1
_geom_angle_site_symmetry_3
_geom_angle_publ_flag
C26 Sc1 N2 99.20(12) . . ?
C26 Sc1 N1 110.83(14) . . ?
N2 Sc1 N1 59.79(5) . . ?
C26 Sc1 O1 105.05(11) . . ?
N2 Sc1 O1 145.20(5) . . ?
N1 Sc1 O1 88.09(5) . . ?
C26 Sc1 C22 119.39(14) . . ?
N2 Sc1 C22 97.94(6) . . ?
N1 Sc1 C22 127.92(6) . . ?
O1 Sc1 C22 91.57(6) . . ?
N2 Sc1 C26* 115.36(13) . . ?
N1 Sc1 C26* 124.13(11) . . ?
O1 Sc1 C26* 92.94(13) . . ?
C22 Sc1 C26* 107.91(11) . . ?
C26 Sc1 C1 106.69(13) . . ?
N2 Sc1 C1 29.95(5) . . ?
N1 Sc1 C1 29.85(5) . . ?
O1 Sc1 C1 117.15(5) . . ?
C22 Sc1 C1 116.28(6) . . ?
C26* Sc1 C1 124.18(12) . . ?
C22 Si1 C24 112.19(10) . . ?
C22 Si1 C25 110.13(11) . . ?
C24 Si1 C25 108.90(13) . . ?
C22 Si1 C23 113.30(10) . . ?
C24 Si1 C23 106.08(11) . . ?
C25 Si1 C23 105.93(13) . . ?
C30 O1 C33 107.57(15) . . ?
C30 O1 Sc1 128.03(12) . . ?
C33 O1 Sc1 124.13(11) . . ?
C1 N1 C6 131.04(16) . . ?
C1 N1 Sc1 95.32(10) . . ?
C6 N1 Sc1 133.59(12) . . ?
C1 N2 C14 129.67(16) . . ?
C1 N2 Sc1 95.52(11) . . ?
C14 N2 Sc1 134.36(11) . . ?
N1 C1 N2 109.33(16) . . ?
N1 C1 C2 126.10(15) . . ?
N2 C1 C2 124.44(15) . . ?
N1 C1 Sc1 54.83(9) . . ?
N2 C1 Sc1 54.53(9) . . ?
C2 C1 Sc1 175.15(13) . . ?
C4 C2 C3 107.06(18) . . ?
C4 C2 C5 107.47(17) . . ?
C3 C2 C5 108.26(18) . . ?
C4 C2 C1 114.20(16) . . ?
C3 C2 C1 111.60(16) . . ?
C5 C2 C1 108.03(17) . . ?
C2 C3 H3A 109.5 . . ?
C2 C3 H3B 109.5 . . ?
H3A C3 H3B 109.5 . . ?
C2 C3 H3C 109.5 . . ?
H3A C3 H3C 109.5 . . ?
H3B C3 H3C 109.5 . . ?
C2 C4 H4A 109.5 . . ?
C2 C4 H4B 109.5 . . ?
H4A C4 H4B 109.5 . . ?
C2 C4 H4C 109.5 . . ?
H4A C4 H4C 109.5 . . ?
H4B C4 H4C 109.5 . . ?
C2 C5 H5A 109.5 . . ?
C2 C5 H5B 109.5 . . ?
H5A C5 H5B 109.5 . . ?
C2 C5 H5C 109.5 . . ?
H5A C5 H5C 109.5 . . ?
H5B C5 H5C 109.5 . . ?
C7 C6 C11 120.60(16) . . ?
C7 C6 N1 119.03(16) . . ?
C11 C6 N1 119.86(16) . . ?
C8 C7 C6 118.65(18) . . ?
C8 C7 C12 121.00(18) . . ?
C6 C7 C12 120.35(17) . . ?
C9 C8 C7 121.01(19) . . ?
C9 C8 H8A 119.5 . . ?
C7 C8 H8A 119.5 . . ?
C10 C9 C8 119.90(19) . . ?
C10 C9 H9A 120.0 . . ?
C8 C9 H9A 120.0 . . ?
C9 C10 C11 121.2(2) . . ?
C9 C10 H10A 119.4 . . ?
C11 C10 H10A 119.4 . . ?
C10 C11 C6 118.56(19) . . ?
C10 C11 C13 120.5(2) . . ?
C6 C11 C13 120.93(18) . . ?
C7 C12 H12A 109.5 . . ?
C7 C12 H12B 109.5 . . ?
H12A C12 H12B 109.5 . . ?
C7 C12 H12C 109.5 . . ?
H12A C12 H12C 109.5 . . ?
H12B C12 H12C 109.5 . . ?
C11 C13 H13A 109.5 . . ?
C11 C13 H13B 109.5 . . ?
H13A C13 H13B 109.5 . . ?
C11 C13 H13C 109.5 . . ?
H13A C13 H13C 109.5 . . ?
H13B C13 H13C 109.5 . . ?
C15 C14 C19 120.41(18) . . ?
C15 C14 N2 120.23(17) . . ?
C19 C14 N2 118.67(19) . . ?
C14 C15 C16 118.7(2) . . ?
C14 C15 C20 123.03(17) . . ?
C16 C15 C20 118.3(2) . . ?
C17 C16 C15 120.9(3) . . ?
C17 C16 H16A 119.5 . . ?
C15 C16 H16A 119.5 . . ?
C18 C17 C16 119.9(2) . . ?
C18 C17 H17A 120.1 . . ?
C16 C17 H17A 120.1 . . ?
C17 C18 C19 121.6(2) . . ?
C17 C18 H18A 119.2 . . ?
C19 C18 H18A 119.2 . . ?
C18 C19 C14 118.4(2) . . ?
C18 C19 C21 119.3(2) . . ?
C14 C19 C21 122.28(19) . . ?
C15 C20 H20A 109.5 . . ?
C15 C20 H20B 109.5 . . ?
H20A C20 H20B 109.5 . . ?
C15 C20 H20C 109.5 . . ?
H20A C20 H20C 109.5 . . ?
H20B C20 H20C 109.5 . . ?
C19 C21 H21A 109.5 . . ?
C19 C21 H21B 109.5 . . ?
H21A C21 H21B 109.5 . . ?
C19 C21 H21C 109.5 . . ?
H21A C21 H21C 109.5 . . ?
H21B C21 H21C 109.5 . . ?
Si1 C22 Sc1 123.80(9) . . ?
Si1 C22 H22A 106.4 . . ?
Sc1 C22 H22A 106.4 . . ?
Si1 C22 H22B 106.4 . . ?
Sc1 C22 H22B 106.4 . . ?
H22A C22 H22B 106.5 . . ?
Si1 C23 H23A 109.5 . . ?
Si1 C23 H23B 109.5 . . ?
H23A C23 H23B 109.5 . . ?
Si1 C23 H23C 109.5 . . ?
H23A C23 H23C 109.5 . . ?
H23B C23 H23C 109.5 . . ?
Si1 C24 H24A 109.5 . . ?
Si1 C24 H24B 109.5 . . ?
H24A C24 H24B 109.5 . . ?
Si1 C24 H24C 109.5 . . ?
H24A C24 H24C 109.5 . . ?
H24B C24 H24C 109.5 . . ?
Si1 C25 H25A 109.5 . . ?
Si1 C25 H25B 109.5 . . ?
H25A C25 H25B 109.5 . . ?
Si1 C25 H25C 109.5 . . ?
H25A C25 H25C 109.5 . . ?
H25B C25 H25C 109.5 . . ?
O1 C30 C31 107.48(18) . . ?
O1 C30 H30A 110.2 . . ?
C31 C30 H30A 110.2 . . ?
O1 C30 H30B 110.2 . . ?
C31 C30 H30B 110.2 . . ?
H30A C30 H30B 108.5 . . ?
C30 C31 C32 105.28(19) . . ?
C30 C31 H31A 110.7 . . ?
C32 C31 H31A 110.7 . . ?
C30 C31 H31B 110.7 . . ?
C32 C31 H31B 110.7 . . ?
H31A C31 H31B 108.8 . . ?
C31 C32 C33 102.61(19) . . ?
C31 C32 H32A 111.2 . . ?
C33 C32 H32A 111.2 . . ?
C31 C32 H32B 111.2 . . ?
C33 C32 H32B 111.2 . . ?
H32A C32 H32B 109.2 . . ?
O1 C33 C32 105.35(17) . . ?
O1 C33 H33A 110.7 . . ?
C32 C33 H33A 110.7 . . ?
O1 C33 H33B 110.7 . . ?
C32 C33 H33B 110.7 . . ?
H33A C33 H33B 108.8 . . ?
C26 Si2 C27 112.6(2) . . ?
C26 Si2 C29 111.9(3) . . ?
C27 Si2 C29 108.3(3) . . ?
C26 Si2 C28 110.6(3) . . ?
C27 Si2 C28 107.4(3) . . ?
C29 Si2 C28 105.7(4) . . ?
Si2 C26 Sc1 134.8(2) . . ?
Si2 C26 H26A 103.5 . . ?
Sc1 C26 H26A 103.5 . . ?
Si2 C26 H26B 103.5 . . ?
Sc1 C26 H26B 103.5 . . ?
H26A C26 H26B 105.3 . . ?
Si2 C27 H27A 109.5 . . ?
Si2 C27 H27B 109.5 . . ?
H27A C27 H27B 109.5 . . ?
Si2 C27 H27C 109.5 . . ?
H27A C27 H27C 109.5 . . ?
H27B C27 H27C 109.5 . . ?
Si2 C28 H28A 109.5 . . ?
Si2 C28 H28B 109.5 . . ?
H28A C28 H28B 109.5 . . ?
Si2 C28 H28C 109.5 . . ?
H28A C28 H28C 109.5 . . ?
H28B C28 H28C 109.5 . . ?
Si2 C29 H29A 109.5 . . ?
Si2 C29 H29B 109.5 . . ?
H29A C29 H29B 109.5 . . ?
Si2 C29 H29C 109.5 . . ?
H29A C29 H29C 109.5 . . ?
H29B C29 H29C 109.5 . . ?
C26* Si2* C28* 112.7(4) . . ?
C26* Si2* C27* 112.0(2) . . ?
C28* Si2* C27* 107.0(3) . . ?
C26* Si2* C29* 112.8(4) . . ?
C28* Si2* C29* 105.4(3) . . ?
C27* Si2* C29* 106.4(3) . . ?
Si2* C26* Sc1 142.2(2) . . ?
Si2* C26* H26C 101.4 . . ?
Sc1 C26* H26C 101.4 . . ?
Si2* C26* H26D 101.4 . . ?
Sc1 C26* H26D 101.4 . . ?
H26C C26* H26D 104.6 . . ?
Si2* C27* H27D 109.5 . . ?
Si2* C27* H27E 109.5 . . ?
H27D C27* H27E 109.5 . . ?
Si2* C27* H27F 109.5 . . ?
H27D C27* H27F 109.5 . . ?
H27E C27* H27F 109.5 . . ?
Si2* C28* H28D 109.5 . . ?
Si2* C28* H28E 109.5 . . ?
H28D C28* H28E 109.5 . . ?
Si2* C28* H28F 109.5 . . ?
H28D C28* H28F 109.5 . . ?
H28E C28* H28F 109.5 . . ?
Si2* C29* H29D 109.5 . . ?
Si2* C29* H29E 109.5 . . ?
H29D C29* H29E 109.5 . . ?
Si2* C29* H29F 109.5 . . ?
H29D C29* H29F 109.5 . . ?
H29E C29* H29F 109.5 . . ?

loop_
_geom_bond_atom_site_label_1
_geom_bond_atom_site_label_2
_geom_bond_distance
_geom_bond_site_symmetry_2
_geom_bond_publ_flag
Sc1 C26 2.176(4) . ?
Sc1 N2 2.1874(15) . ?
Sc1 N1 2.1948(15) . ?
Sc1 O1 2.2040(12) . ?
Sc1 C22 2.2373(17) . ?
Sc1 C26* 2.264(4) . ?
Sc1 C1 2.6734(19) . ?
Si1 C22 1.8370(18) . ?
Si1 C24 1.863(2) . ?
Si1 C25 1.870(2) . ?
Si1 C23 1.877(2) . ?
O1 C30 1.439(2) . ?
O1 C33 1.450(2) . ?
N1 C1 1.337(2) . ?
N1 C6 1.414(2) . ?
N2 C1 1.341(2) . ?
N2 C14 1.423(2) . ?
C1 C2 1.549(3) . ?
C2 C4 1.531(3) . ?
C2 C3 1.532(3) . ?
C2 C5 1.534(3) . ?
C3 H3A 0.9800 . ?
C3 H3B 0.9800 . ?
C3 H3C 0.9800 . ?
C4 H4A 0.9800 . ?
C4 H4B 0.9800 . ?
C4 H4C 0.9800 . ?
C5 H5A 0.9800 . ?
C5 H5B 0.9800 . ?
C5 H5C 0.9800 . ?
C6 C7 1.399(2) . ?
C6 C11 1.402(3) . ?
C7 C8 1.394(3) . ?
C7 C12 1.496(3) . ?
C8 C9 1.375(3) . ?
C8 H8A 0.9500 . ?
C9 C10 1.374(3) . ?
C9 H9A 0.9500 . ?
C10 C11 1.391(3) . ?
C10 H10A 0.9500 . ?
C11 C13 1.502(3) . ?
C12 H12A 0.9800 . ?
C12 H12B 0.9800 . ?
C12 H12C 0.9800 . ?
C13 H13A 0.9800 . ?
C13 H13B 0.9800 . ?
C13 H13C 0.9800 . ?
C14 C15 1.394(3) . ?
C14 C19 1.413(3) . ?
C15 C16 1.400(3) . ?
C15 C20 1.504(3) . ?
C16 C17 1.379(4) . ?
C16 H16A 0.9500 . ?
C17 C18 1.366(4) . ?
C17 H17A 0.9500 . ?
C18 C19 1.388(3) . ?
C18 H18A 0.9500 . ?
C19 C21 1.486(4) . ?
C20 H20A 0.9800 . ?
C20 H20B 0.9800 . ?
C20 H20C 0.9800 . ?
C21 H21A 0.9800 . ?
C21 H21B 0.9800 . ?
C21 H21C 0.9800 . ?
C22 H22A 0.9900 . ?
C22 H22B 0.9900 . ?
C23 H23A 0.9800 . ?
C23 H23B 0.9800 . ?
C23 H23C 0.9800 . ?
C24 H24A 0.9800 . ?
C24 H24B 0.9800 . ?
C24 H24C 0.9800 . ?
C25 H25A 0.9800 . ?
C25 H25B 0.9800 . ?
C25 H25C 0.9800 . ?
C30 C31 1.484(3) . ?
C30 H30A 0.9900 . ?
C30 H30B 0.9900 . ?
C31 C32 1.487(3) . ?
C31 H31A 0.9900 . ?
C31 H31B 0.9900 . ?
C32 C33 1.494(3) . ?
C32 H32A 0.9900 . ?
C32 H32B 0.9900 . ?
C33 H33A 0.9900 . ?
C33 H33B 0.9900 . ?
Si2 C26 1.842(3) . ?
Si2 C27 1.865(4) . ?
Si2 C29 1.872(4) . ?
Si2 C28 1.876(4) . ?
C26 H26A 0.9900 . ?
C26 H26B 0.9900 . ?
C27 H27A 0.9800 . ?
C27 H27B 0.9800 . ?
C27 H27C 0.9800 . ?
C28 H28A 0.9800 . ?
C28 H28B 0.9800 . ?
C28 H28C 0.9800 . ?
C29 H29A 0.9800 . ?
C29 H29B 0.9800 . ?
C29 H29C 0.9800 . ?
Si2* C26* 1.848(3) . ?
Si2* C28* 1.874(4) . ?
Si2* C27* 1.875(4) . ?
Si2* C29* 1.878(4) . ?
C26* H26C 0.9900 . ?
C26* H26D 0.9900 . ?
C27* H27D 0.9800 . ?
C27* H27E 0.9800 . ?
C27* H27F 0.9800 . ?
C28* H28D 0.9800 . ?
C28* H28E 0.9800 . ?
C28* H28F 0.9800 . ?
C29* H29D 0.9800 . ?
C29* H29E 0.9800 . ?
C29* H29F 0.9800 . ?
